data_7243338
loop_
_publ_author_name
'Hsieh, Yi-Ting'
'Huang, Ssu-Chia'
'Lu, Shih-I.'
'Wang, Hsiao-Hsun'
'Chang, Tsai-Wen'
'Wang, Chih-Chieh'
'Lee, Gene-Hsiang'
'Chuang, Yu-Chun'

_publ_section_title
;
 Electrochemical characterization of and theoretical insight into a series
 of 2D MOFs, [M(bipy)(C4O4)(H2O)2]&#x00B7;3H2O (M = Mn (1), Fe (2), Co (3)
 and Zn (4)), for chemical sensing applications
;
_journal_issue 43
_journal_name_full 'RSC Advances'
_journal_page_first 26516
_journal_page_last 26522
_journal_paper_doi 10.1039/D1RA04622E
_journal_volume 11
_journal_year 2021
_chemical_formula_sum 'C14 H18 Co N2 O9'
_chemical_formula_weight 417.23
_space_group_crystal_system monoclinic
_space_group_IT_number 14
_space_group_name_Hall '-P 2ybc'
_space_group_name_H-M_alt 'P 1 21/c 1'
_atom_sites_solution_hydrogens mixed
_audit_creation_method SHELXL-2018/3
_audit_update_record
;
2021-07-23 deposited with the CCDC.	2021-07-27 downloaded from the CCDC.
;
_cell_angle_alpha 90
_cell_angle_beta 94.0405(14)
_cell_angle_gamma 90
_cell_formula_units_Z 4
_cell_length_a 18.8828(7)
_cell_length_b 11.3176(4)
_cell_length_c 8.0387(3)
_cell_measurement_reflns_used 8918
_cell_measurement_temperature 150(2)
_cell_measurement_theta_max 30.01
_cell_measurement_theta_min 3.11
_cell_volume 1713.66(11)
_computing_cell_refinement 'Bruker SAINT'
_computing_data_collection 'Bruker APEX3'
_computing_data_reduction 'Bruker SAINT'
_computing_molecular_graphics 'Bruker SHELXTL'
_computing_publication_material 'Bruker SHELXTL'
_computing_structure_refinement 'SHELXL-2018/3 (Sheldrick, 2018)'
_computing_structure_solution 'SHELXS-97 (Sheldrick 2008)'
_diffrn_ambient_temperature 150(2)
_diffrn_measured_fraction_theta_full 0.993
_diffrn_measured_fraction_theta_max 0.975
_diffrn_measurement_device_type 'Bruker D8 VENTURE'
_diffrn_measurement_method '\f and \w scans'
_diffrn_radiation_type MoK\a
_diffrn_radiation_wavelength 0.71073
_diffrn_reflns_av_unetI/netI 0.0404
_diffrn_reflns_Laue_measured_fraction_full 0.993
_diffrn_reflns_Laue_measured_fraction_max 0.975
_diffrn_reflns_limit_h_max 26
_diffrn_reflns_limit_h_min -26
_diffrn_reflns_limit_k_max 15
_diffrn_reflns_limit_k_min 0
_diffrn_reflns_limit_l_max 11
_diffrn_reflns_limit_l_min 0
_diffrn_reflns_number 4887
_diffrn_reflns_point_group_measured_fraction_full 0.993
_diffrn_reflns_point_group_measured_fraction_max 0.975
_diffrn_reflns_theta_full 25.242
_diffrn_reflns_theta_max 29.997
_diffrn_reflns_theta_min 2.814
_exptl_absorpt_coefficient_mu 1.054
_exptl_absorpt_correction_T_max 0.7459
_exptl_absorpt_correction_T_min 0.6515
_exptl_absorpt_correction_type multi-scan
_exptl_absorpt_process_details 'Bruker SADABS'
_exptl_crystal_colour pink
_exptl_crystal_density_diffrn 1.617
_exptl_crystal_description needle
_exptl_crystal_F_000 860
_exptl_crystal_size_max 0.196
_exptl_crystal_size_mid 0.056
_exptl_crystal_size_min 0.046
_refine_diff_density_max 0.652
_refine_diff_density_min -0.618
_refine_diff_density_rms 0.103
_refine_ls_extinction_method none
_refine_ls_goodness_of_fit_ref 1.306
_refine_ls_hydrogen_treatment mixed
_refine_ls_matrix_type full
_refine_ls_number_parameters 269
_refine_ls_number_reflns 4887
_refine_ls_number_restraints 27
_refine_ls_restrained_S_all 1.304
_refine_ls_R_factor_all 0.0753
_refine_ls_R_factor_gt 0.0710
_refine_ls_shift/su_max 0.002
_refine_ls_shift/su_mean 0.000
_refine_ls_structure_factor_coef Fsqd
_refine_ls_weighting_details 'w=1/[\s^2^(Fo^2^)+(0.0110P)^2^+6.6363P] where P=(Fo^2^+2Fc^2^)/3'
_refine_ls_weighting_scheme calc
_refine_ls_wR_factor_gt 0.1311
_refine_ls_wR_factor_ref 0.1329
_reflns_Friedel_coverage 0.000
_reflns_number_gt 4632
_reflns_number_total 4887
_reflns_threshold_expression 'I > 2\s(I)'
_cod_data_source_file d1ra04622e2.cif
_cod_data_source_block ic19482_5
_cod_original_sg_symbol_H-M 'P 21/c'
_cod_database_code 7243338
_shelx_shelxl_version_number 2018/3
_shelx_space_group_comment
; 
The symmetry employed for this shelxl refinement is uniquely defined 
by the following loop, which should always be used as a source of 
symmetry information in preference to the above space-group names. 
They are only intended as comments. 
;
_shelx_estimated_absorpt_t_min 0.820
_shelx_estimated_absorpt_t_max 0.953

loop_
_space_group_symop_operation_xyz
'x, y, z'
'-x, y+1/2, -z+1/2'
'-x, -y, -z'
'x, -y-1/2, z-1/2'

loop_
_atom_site_label
_atom_site_type_symbol
_atom_site_fract_x
_atom_site_fract_y
_atom_site_fract_z
_atom_site_U_iso_or_equiv
_atom_site_adp_type
_atom_site_occupancy
_atom_site_site_symmetry_order
_atom_site_calc_flag
_atom_site_refinement_flags_posn
_atom_site_refinement_flags_adp
_atom_site_refinement_flags_occupancy
_atom_site_disorder_assembly
_atom_site_disorder_group
Co1 Co 1.000000 1.500000 0.500000 0.00730(16) Uani 1 2 d S . P . .
Co2 Co 0.500000 1.000000 0.000000 0.00686(16) Uani 1 2 d S . P . .
O1 O 0.96477(15) 1.5512(3) 0.7316(3) 0.0095(5) Uani 1 1 d . . . . .
O2 O 0.93006(17) 1.6503(3) 1.0881(4) 0.0122(6) Uani 1 1 d . . . . .
O3 O 0.45511(15) 1.0339(3) 0.2306(3) 0.0087(5) Uani 1 1 d . . . . .
O4 O 0.42611(16) 1.1438(3) 0.5881(4) 0.0124(6) Uani 1 1 d . . . . .
O5 O 1.04466(17) 1.3468(3) 0.5888(4) 0.0124(6) Uani 1 1 d D . . . .
H5A H 1.057(3) 1.292(3) 0.530(4) 0.019 Uiso 1 1 d D U . . .
H5B H 1.058(3) 1.335(4) 0.687(2) 0.019 Uiso 1 1 d D U . . .
O6 O 0.54447(18) 0.8432(3) 0.0863(4) 0.0140(6) Uani 1 1 d D . . . .
H6A H 0.562(3) 0.787(3) 0.035(5) 0.021 Uiso 1 1 d D U . . .
H6B H 0.558(3) 0.838(4) 0.187(2) 0.021 Uiso 1 1 d D U . . .
O7 O 0.6826(2) 0.6350(4) 0.2476(5) 0.0270(8) Uani 1 1 d D . . . .
H7A H 0.6403(12) 0.617(6) 0.254(7) 0.041 Uiso 1 1 d D U . . .
H7B H 0.697(3) 0.675(5) 0.330(5) 0.041 Uiso 1 1 d D U . . .
O8 O 0.7528(2) 0.7249(3) -0.0144(5) 0.0285(8) Uani 1 1 d D . . . .
H8A H 0.781(3) 0.766(5) 0.045(6) 0.043 Uiso 1 1 d D U . . .
H8B H 0.729(3) 0.685(5) 0.047(6) 0.043 Uiso 1 1 d D U . . .
O9 O 0.82209(19) 0.8691(4) 0.2214(5) 0.0255(8) Uani 1 1 d D . . . .
H9A H 0.8647(10) 0.881(6) 0.209(7) 0.038 Uiso 1 1 d D U . . .
H9B H 0.817(3) 0.842(6) 0.316(4) 0.038 Uiso 1 1 d D U . . .
N1 N 0.89961(18) 1.4051(3) 0.4246(4) 0.0102(6) Uani 1 1 d . . . . .
N2 N 0.59336(18) 1.0898(3) 0.1062(4) 0.0091(6) Uani 1 1 d . . . . .
C1 C 0.9858(2) 1.5223(3) 0.8782(5) 0.0069(7) Uani 1 1 d . U . . .
C2 C 0.9682(2) 1.5675(4) 1.0409(5) 0.0114(8) Uani 1 1 d . . . . .
C3 C 0.4794(2) 1.0159(3) 0.3778(4) 0.0060(7) Uani 1 1 d . U . . .
C4 C 0.4663(2) 1.0651(3) 0.5407(4) 0.0061(7) Uani 1 1 d . . . . .
C5 C 0.8442(2) 1.4598(4) 0.3424(5) 0.0136(8) Uani 1 1 d . . . . .
H5 H 0.846854 1.542753 0.325396 0.016 Uiso 1 1 calc R U . . .
C6 C 0.7834(2) 1.4005(4) 0.2813(5) 0.0141(8) Uani 1 1 d . . . . .
H6 H 0.745228 1.442906 0.226011 0.017 Uiso 1 1 calc R U . . .
C7 C 0.7786(2) 1.2779(4) 0.3017(5) 0.0110(8) Uani 1 1 d . . . . .
C8 C 0.8362(2) 1.2220(3) 0.3824(6) 0.0153(8) Uani 1 1 d . . . . .
H8 H 0.835846 1.138748 0.397529 0.018 Uiso 1 1 calc R U . . .
C9 C 0.8944(2) 1.2875(4) 0.4411(6) 0.0164(8) Uani 1 1 d . . . . .
H9 H 0.933190 1.246703 0.496639 0.020 Uiso 1 1 calc R U . . .
C10 C 0.6587(2) 1.0411(4) 0.1099(5) 0.0101(7) Uani 1 1 d . . . . .
H10 H 0.663005 0.963687 0.066059 0.012 Uiso 1 1 calc R U . . .
C11 C 0.7192(2) 1.0970(4) 0.1733(5) 0.0133(8) Uani 1 1 d . . . . .
H11 H 0.763834 1.058002 0.175056 0.016 Uiso 1 1 calc R U . . .
C12 C 0.7146(2) 1.2124(4) 0.2356(5) 0.0094(7) Uani 1 1 d . . . . .
C13 C 0.6469(2) 1.2643(3) 0.2290(5) 0.0128(8) Uani 1 1 d . . . . .
H13 H 0.641046 1.342777 0.267682 0.015 Uiso 1 1 calc R U . . .
C14 C 0.5894(2) 1.2005(4) 0.1660(5) 0.0120(7) Uani 1 1 d . . . . .
H14 H 0.543897 1.236597 0.164572 0.014 Uiso 1 1 calc R U . . .

loop_
_atom_site_aniso_label
_atom_site_aniso_U_11
_atom_site_aniso_U_22
_atom_site_aniso_U_33
_atom_site_aniso_U_23
_atom_site_aniso_U_13
_atom_site_aniso_U_12
Co1 0.0103(4) 0.0068(4) 0.0047(3) -0.0005(3) -0.0004(3) -0.0001(3)
Co2 0.0065(3) 0.0077(4) 0.0063(3) -0.0014(3) 0.0000(3) -0.0011(3)
O1 0.0126(14) 0.0113(13) 0.0039(11) -0.0012(10) -0.0034(10) 0.0006(11)
O2 0.0186(15) 0.0097(13) 0.0085(13) -0.0001(11) 0.0024(11) 0.0048(11)
O3 0.0116(13) 0.0092(13) 0.0051(12) 0.0009(10) 0.0001(10) -0.0014(10)
O4 0.0145(14) 0.0134(14) 0.0092(13) 0.0001(11) 0.0010(11) 0.0050(11)
O5 0.0169(15) 0.0104(14) 0.0097(13) -0.0007(11) -0.0004(11) 0.0014(11)
O6 0.0232(17) 0.0090(14) 0.0092(13) -0.0028(11) -0.0035(12) 0.0059(12)
O7 0.0194(17) 0.035(2) 0.0260(18) 0.0011(16) -0.0006(15) -0.0074(15)
O8 0.0179(15) 0.046(2) 0.0216(18) 0.0013(19) -0.0004(12) -0.0007(18)
O9 0.0170(17) 0.035(2) 0.0245(18) 0.0034(16) 0.0019(14) -0.0019(15)
N1 0.0079(15) 0.0137(16) 0.0093(15) -0.0016(13) 0.0032(12) -0.0030(12)
N2 0.0093(15) 0.0116(16) 0.0066(14) -0.0010(12) 0.0024(12) -0.0019(12)
C1 0.0082(10) 0.0055(10) 0.0073(10) -0.0020(8) 0.0025(8) -0.0021(8)
C2 0.0134(19) 0.0147(19) 0.0065(17) 0.0020(15) 0.0045(14) -0.0003(15)
C3 0.0064(10) 0.0053(10) 0.0065(10) 0.0000(8) 0.0010(8) 0.0001(8)
C4 0.0083(17) 0.0040(15) 0.0055(15) 0.0031(13) -0.0022(12) -0.0022(13)
C5 0.016(2) 0.0124(18) 0.0126(18) 0.0008(15) 0.0005(15) -0.0049(15)
C6 0.0101(18) 0.017(2) 0.0144(19) -0.0029(15) -0.0071(15) 0.0002(15)
C7 0.0113(17) 0.0111(18) 0.0109(17) -0.0012(14) 0.0020(14) -0.0052(14)
C8 0.0115(17) 0.0056(16) 0.028(2) -0.0002(16) -0.0041(16) -0.0013(13)
C9 0.0095(17) 0.0126(18) 0.026(2) -0.0010(16) -0.0051(16) -0.0023(14)
C10 0.0095(17) 0.0141(18) 0.0067(16) -0.0042(14) 0.0006(13) 0.0026(14)
C11 0.0104(18) 0.0109(18) 0.0188(19) -0.0050(16) 0.0019(15) -0.0002(14)
C12 0.0066(16) 0.0124(18) 0.0093(16) -0.0010(14) 0.0015(13) -0.0019(13)
C13 0.0108(17) 0.0077(17) 0.020(2) -0.0052(15) 0.0003(15) 0.0005(14)
C14 0.0049(16) 0.0130(18) 0.0176(19) -0.0052(15) -0.0024(14) 0.0002(13)

loop_
_atom_type_symbol
_atom_type_description
_atom_type_scat_dispersion_real
_atom_type_scat_dispersion_imag
_atom_type_scat_source
C C 0.0033 0.0016 'International Tables Vol C Tables 4.2.6.8 and 6.1.1.4'
H H 0.0000 0.0000 'International Tables Vol C Tables 4.2.6.8 and 6.1.1.4'
N N 0.0061 0.0033 'International Tables Vol C Tables 4.2.6.8 and 6.1.1.4'
O O 0.0106 0.0060 'International Tables Vol C Tables 4.2.6.8 and 6.1.1.4'
Co Co 0.3494 0.9721 'International Tables Vol C Tables 4.2.6.8 and 6.1.1.4'

loop_
_geom_angle_atom_site_label_1
_geom_angle_atom_site_label_2
_geom_angle_atom_site_label_3
_geom_angle
_geom_angle_site_symmetry_1
_geom_angle_site_symmetry_3
_geom_angle_publ_flag
O5 Co1 O5 180.0 . 3_786 ?
O5 Co1 O1 85.80(12) . 3_786 ?
O5 Co1 O1 94.20(12) 3_786 3_786 ?
O5 Co1 O1 94.20(12) . . ?
O5 Co1 O1 85.80(12) 3_786 . ?
O1 Co1 O1 180.00(6) 3_786 . ?
O5 Co1 N1 89.51(13) . 3_786 ?
O5 Co1 N1 90.48(13) 3_786 3_786 ?
O1 Co1 N1 93.30(12) 3_786 3_786 ?
O1 Co1 N1 86.70(12) . 3_786 ?
O5 Co1 N1 90.49(13) . . ?
O5 Co1 N1 89.51(13) 3_786 . ?
O1 Co1 N1 86.70(12) 3_786 . ?
O1 Co1 N1 93.30(12) . . ?
N1 Co1 N1 180.00(9) 3_786 . ?
O6 Co2 O6 180.0 3_675 . ?
O6 Co2 O3 92.28(12) 3_675 3_675 ?
O6 Co2 O3 87.73(12) . 3_675 ?
O6 Co2 O3 87.73(12) 3_675 . ?
O6 Co2 O3 92.27(12) . . ?
O3 Co2 O3 180.0 3_675 . ?
O6 Co2 N2 88.31(13) 3_675 3_675 ?
O6 Co2 N2 91.69(13) . 3_675 ?
O3 Co2 N2 86.27(12) 3_675 3_675 ?
O3 Co2 N2 93.73(12) . 3_675 ?
O6 Co2 N2 91.69(13) 3_675 . ?
O6 Co2 N2 88.31(13) . . ?
O3 Co2 N2 93.73(12) 3_675 . ?
O3 Co2 N2 86.27(12) . . ?
N2 Co2 N2 180.0 3_675 . ?
C1 O1 Co1 131.2(3) . . ?
C3 O3 Co2 130.6(3) . . ?
C9 N1 C5 116.4(4) . . ?
C9 N1 Co1 121.2(3) . . ?
C5 N1 Co1 121.9(3) . . ?
C14 N2 C10 116.5(3) . . ?
C14 N2 Co2 121.0(3) . . ?
C10 N2 Co2 122.4(3) . . ?
O1 C1 C2 137.4(4) . 3_787 ?
O1 C1 C2 132.0(4) . . ?
C2 C1 C2 90.6(3) 3_787 . ?
O2 C2 C1 136.1(4) . 3_787 ?
O2 C2 C1 134.5(4) . . ?
C1 C2 C1 89.4(3) 3_787 . ?
O3 C3 C4 135.2(3) . . ?
O3 C3 C4 135.1(4) . 3_676 ?
C4 C3 C4 89.7(3) . 3_676 ?
O4 C4 C3 133.8(3) . . ?
O4 C4 C3 135.9(4) . 3_676 ?
C3 C4 C3 90.3(3) . 3_676 ?
N1 C5 C6 123.0(4) . . ?
C5 C6 C7 119.8(4) . . ?
C8 C7 C6 116.9(4) . . ?
C8 C7 C12 122.3(3) . . ?
C6 C7 C12 120.7(4) . . ?
C9 C8 C7 119.8(4) . . ?
N1 C9 C8 124.1(4) . . ?
N2 C10 C11 123.8(4) . . ?
C10 C11 C12 119.3(4) . . ?
C11 C12 C13 117.1(4) . . ?
C11 C12 C7 121.5(3) . . ?
C13 C12 C7 121.4(3) . . ?
C14 C13 C12 119.3(4) . . ?
N2 C14 C13 124.0(4) . . ?

loop_
_geom_bond_atom_site_label_1
_geom_bond_atom_site_label_2
_geom_bond_distance
_geom_bond_site_symmetry_2
_geom_bond_publ_flag
Co1 O5 2.035(3) . ?
Co1 O5 2.035(3) 3_786 ?
Co1 O1 2.102(3) 3_786 ?
Co1 O1 2.102(3) . ?
Co1 N1 2.225(3) 3_786 ?
Co1 N1 2.225(3) . ?
Co2 O6 2.062(3) 3_675 ?
Co2 O6 2.063(3) . ?
Co2 O3 2.126(3) 3_675 ?
Co2 O3 2.126(3) . ?
Co2 N2 2.158(3) 3_675 ?
Co2 N2 2.158(3) . ?
O1 C1 1.260(5) . ?
O2 C2 1.257(5) . ?
O3 C3 1.255(5) . ?
O4 C4 1.247(5) . ?
N1 C9 1.343(5) . ?
N1 C5 1.348(6) . ?
N2 C14 1.345(5) . ?
N2 C10 1.349(5) . ?
C1 C2 1.460(6) 3_787 ?
C1 C2 1.464(5) . ?
C3 C4 1.460(5) . ?
C3 C4 1.492(5) 3_676 ?
C5 C6 1.390(6) . ?
C6 C7 1.401(6) . ?
C7 C8 1.381(6) . ?
C7 C12 1.483(5) . ?
C8 C9 1.380(6) . ?
C10 C11 1.374(6) . ?
C11 C12 1.403(6) . ?
C12 C13 1.405(5) . ?
C13 C14 1.372(5) . ?
